data_2102935
loop_
_publ_author_name
'Tatsuo, Noritake'
'Masakazu, Aoki'
'Shin-ich, Towata'
'Tsunehiro, Takeuchi'
'Uichiro, Mizutani'

_publ_section_title
;
 Structure determination of structurally complex Ag~36~Li~64~
 gamma-brass
;
_journal_coeditor_code AV5091
_journal_issue 5
_journal_name_full 'Acta Crystallographica Section B'
_journal_page_first 726
_journal_page_last 734
_journal_paper_doi 10.1107/S0108768107039092
_journal_volume 63
_journal_year 2007
_chemical_formula_analytical 'Ag35.69 Li64.31'
_chemical_formula_structural 'Ag9.28 Li16.72'
_chemical_formula_sum 'Ag18.56 Li33.44'
_chemical_formula_weight 2234.14
_chemical_name_common 'Ag-Li gamma phase'
_chemical_name_systematic
;
silver-lithium gamma phase
;
_space_group_crystal_system cubic
_space_group_IT_number 217
_space_group_name_Hall 'I -4 2 3'
_symmetry_space_group_name_Hall 'I -4 2 3'
_symmetry_space_group_name_H-M 'I -4 3 m'
_cell_angle_alpha 90.0
_cell_angle_beta 90.0
_cell_angle_gamma 90.0
_cell_formula_units_Z 1
_cell_length_a 9.6066(8)
_cell_length_b 9.6066(8)
_cell_length_c 9.6066(8)
_cell_measurement_pressure 100
_cell_measurement_temperature 300
_cell_volume 886.56(13)
_computing_cell_refinement 'RIETAN-2000 (Izumi and Ikeda, 2000)'
_computing_molecular_graphics 'ATOMS (Eric Dowty 1999)'
_computing_structure_refinement 'RIETAN-2000 (Izumi and Ikeda, 2000)'
_diffrn_ambient_temperature 300
_diffrn_measurement_device_type BL02B2
_diffrn_radiation_monochromator Si
_diffrn_radiation_type synchrotron
_diffrn_radiation_wavelength 0.50226
_exptl_absorpt_coefficient_mu 3.8528
_exptl_crystal_density_diffrn 4.1846
_exptl_crystal_F_000 972.64
_refine_ls_goodness_of_fit_all 1.666
_refine_ls_number_parameters 52
_cod_data_source_file av5091.cif
_cod_data_source_block Ag36Li64
_cod_database_code 2102935

loop_
_symmetry_equiv_pos_site_id
_symmetry_equiv_pos_as_xyz
1 x,y,z
2 -x,-y,z
3 -x,y,-z
4 x,-y,-z
5 z,x,y
6 z,-x,-y
7 -z,-x,y
8 -z,x,-y
9 y,z,x
10 -y,z,-x
11 y,-z,-x
12 -y,-z,x
13 y,x,z
14 -y,-x,z
15 y,-x,-z
16 -y,x,-z
17 x,z,y
18 -x,z,-y
19 -x,-z,y
20 x,-z,-y
21 z,y,x
22 z,-y,-x
23 -z,y,-x
24 -z,-y,x
25 x+1/2,y+1/2,z+1/2
26 -x+1/2,-y+1/2,z+1/2
27 -x+1/2,y+1/2,-z+1/2
28 x+1/2,-y+1/2,-z+1/2
29 z+1/2,x+1/2,y+1/2
30 z+1/2,-x+1/2,-y+1/2
31 -z+1/2,-x+1/2,y+1/2
32 -z+1/2,x+1/2,-y+1/2
33 y+1/2,z+1/2,x+1/2
34 -y+1/2,z+1/2,-x+1/2
35 y+1/2,-z+1/2,-x+1/2
36 -y+1/2,-z+1/2,x+1/2
37 y+1/2,x+1/2,z+1/2
38 -y+1/2,-x+1/2,z+1/2
39 y+1/2,-x+1/2,-z+1/2
40 -y+1/2,x+1/2,-z+1/2
41 x+1/2,z+1/2,y+1/2
42 -x+1/2,z+1/2,-y+1/2
43 -x+1/2,-z+1/2,y+1/2
44 x+1/2,-z+1/2,-y+1/2
45 z+1/2,y+1/2,x+1/2
46 z+1/2,-y+1/2,-x+1/2
47 -z+1/2,y+1/2,-x+1/2
48 -z+1/2,-y+1/2,x+1/2

loop_
_atom_site_aniso_label
_atom_site_aniso_U_11
_atom_site_aniso_U_22
_atom_site_aniso_U_33
_atom_site_aniso_U_12
_atom_site_aniso_U_13
_atom_site_aniso_U_23
Ag1 0.178(3) 0.178 0.178 0.033(4) 0.033 0.033
Li1 0.178 0.178 0.178 0.033 0.033 0.033
Ag2 0.136(6) 0.209(4) 0.209 0.0 0.0 0.049(8)
Li2 0.136 0.209 0.209 0.0 0.0 0.049
Li3 0.42(9) 0.42 0.42 0.22(8) 0.22 0.22
Li4 0.46(7) 0.46 0.26(14) -0.07(7) -0.17(6) -0.17

loop_
_atom_site_type_symbol
_atom_site_label
_atom_site_fract_x
_atom_site_fract_y
_atom_site_fract_z
_atom_site_occupancy
Ag Ag1 0.82767(8) 0.82767 0.82767 0.9311
Li Li1 0.82767 0.82767 0.82767 0.0689
Ag Ag2 0.35410(10) 0.0 0.0 0.9259(9)
Li Li2 0.3541 0.0 0.0 0.0741
Li Li3 0.1168(13) 0.1168 0.1168 1.0
Li Li4 0.3150(14) 0.3150 0.0334(17) 1.0

loop_
_atom_type_symbol
_atom_type_description
_atom_type_scat_dispersion_real
_atom_type_scat_dispersion_imag
_atom_type_scat_source
Ag Ag -2.93893 0.58894 'The program CROMER by Dr. Louis J. Farrugia'
Li Li 0.00000 0.00002 'The program CROMER by Dr. Louis J. Farrugia'
O O -0.00404 0.00282 'The program CROMER by Dr. Louis J. Farrugia'

loop_
_geom_angle_atom_site_label_1
_geom_angle_atom_site_label_2
_geom_angle_atom_site_label_3
_geom_angle_site_symmetry_1
_geom_angle_site_symmetry_2
_geom_angle_site_symmetry_3
_geom_angle
_geom_angle_publ_flag
Ag2 Ag2 Li4 2_655 1_555 32_545 66.7(3) (h-a)
Ag2 Ag2 Li4 2_655 1_555 30_555 55.6(4) (h-f)
Ag2 Ag2 Li4 2_655 1_555 1_555 97.0(3) (h-g)

loop_
_geom_bond_atom_site_label_1
_geom_bond_atom_site_label_2
_geom_bond_site_symmetry_1
_geom_bond_site_symmetry_2
_geom_bond_distance
_geom_bond_publ_flag
Ag2 Li4 1_555 32_545 2.74(2) (a)
Ag1 Li4 1_555 2_666 2.77(2) (b)
Ag2 Li3 1_555 1_555 2.7780(10) (c)
Ag1 Li4 1_555 25_555 2.83(2) (d)
Ag1 Li3 1_555 2_666 2.878(7) (e)
Ag2 Li4 1_555 30_555 3.05(2) (f)
Ag2 Li4 1_555 4_555 3.070(10) (g)
Ag2 Ag2 1_555 2_655 2.802(2) (h)
Ag1 Ag2 1_555 2_666 2.9210(10) (i)
Li3 Li4 1_555 1_555 2.810(2) (j)
Li4 Li4 1_555 30_555 2.843(5) (k)
Li3 Li3 1_555 2_555 3.17(3) (l)
